data_1550052
loop_
_publ_author_name
'Choi, Yoona'
'Kim, Heejun'
'Park, Seung Bum'

_publ_section_title
;
 Divergent Synthetic Pathway for Pyrimidine-Embedded Medium-Sized
 Azacycles through N-quaternizing Strategy
;
_journal_name_full 'Chemical Science'
_journal_paper_doi 10.1039/C8SC04061C
_journal_year 2019
_chemical_formula_sum 'C17 H22 N5 O'
_chemical_formula_weight 312.39
_chemical_name_common CYN-P1
_space_group_crystal_system triclinic
_space_group_IT_number 2
_space_group_name_Hall '-P 1'
_space_group_name_H-M_alt 'P -1'
_symmetry_space_group_name_Hall '-P 1'
_symmetry_space_group_name_H-M 'P -1'
_atom_sites_solution_hydrogens geom
_audit_update_record
;
2018-09-06 deposited with the CCDC.
2018-10-18 downloaded from the CCDC.
;
_cell_angle_alpha 84.4412(12)
_cell_angle_beta 86.9004(12)
_cell_angle_gamma 84.1930(12)
_cell_formula_units_Z 4
_cell_length_a 9.7756(12)
_cell_length_b 12.9665(16)
_cell_length_c 12.9912(16)
_cell_measurement_reflns_used 5821
_cell_measurement_temperature 296.(2)
_cell_measurement_theta_max 22.7733
_cell_measurement_theta_min 2.8282
_cell_volume 1628.9(3)
_computing_cell_refinement 'SAINT V8.34A (Bruker AXS Inc., 2013)'
_computing_data_collection 'Bruker Instrument Service v2014.5.0.0'
_computing_data_reduction 'SAINT V8.34A (Bruker AXS Inc., 2013)'
_computing_structure_refinement 'SHELXL-2013 (Sheldrick, 2013)'
_diffrn_ambient_temperature 296.(2)
_diffrn_detector_area_resol_mean 8.3333
_diffrn_measured_fraction_theta_full 0.990
_diffrn_measured_fraction_theta_max 0.990
_diffrn_measurement_device_type 'Bruker APEX-II CCD'
_diffrn_measurement_method '\f and \w scans'
_diffrn_radiation_type MoK\a
_diffrn_radiation_wavelength 0.71073
_diffrn_reflns_av_R_equivalents 0.0701
_diffrn_reflns_av_unetI/netI 0.0543
_diffrn_reflns_limit_h_max 13
_diffrn_reflns_limit_h_min -13
_diffrn_reflns_limit_k_max 17
_diffrn_reflns_limit_k_min -17
_diffrn_reflns_limit_l_max 17
_diffrn_reflns_limit_l_min -17
_diffrn_reflns_number 50448
_diffrn_reflns_theta_full 28.68
_diffrn_reflns_theta_max 28.68
_diffrn_reflns_theta_min 2.83
_exptl_absorpt_coefficient_mu 0.083
_exptl_absorpt_correction_T_max 0.99
_exptl_absorpt_correction_T_min 0.95
_exptl_absorpt_correction_type multi-scan
_exptl_absorpt_process_details 'SADABS V2012/1 (Bruker AXS Inc.)'
_exptl_crystal_colour colourless
_exptl_crystal_density_diffrn 1.274
_exptl_crystal_density_method 'not measured'
_exptl_crystal_description block
_exptl_crystal_F_000 668
_exptl_crystal_size_max 0.160
_exptl_crystal_size_mid 0.150
_exptl_crystal_size_min 0.100
_refine_diff_density_max 0.519
_refine_diff_density_min -0.208
_refine_ls_extinction_method none
_refine_ls_goodness_of_fit_ref 1.014
_refine_ls_hydrogen_treatment constr
_refine_ls_matrix_type full
_refine_ls_number_parameters 419
_refine_ls_number_reflns 8325
_refine_ls_number_restraints 0
_refine_ls_restrained_S_all 1.014
_refine_ls_R_factor_all 0.1345
_refine_ls_R_factor_gt 0.0657
_refine_ls_shift/su_max 0.000
_refine_ls_shift/su_mean 0.000
_refine_ls_structure_factor_coef Fsqd
_refine_ls_weighting_details 'w=1/[\s^2^(Fo^2^)+(0.0665P)^2^+0.5658P] where P=(Fo^2^+2Fc^2^)/3'
_refine_ls_weighting_scheme calc
_refine_ls_wR_factor_gt 0.1432
_refine_ls_wR_factor_ref 0.1765
_reflns_number_gt 4482
_reflns_number_total 8325
_reflns_threshold_expression 'I > 2\s(I)'
_cod_data_source_file c8sc04061c2.cif
_cod_data_source_block I_CCDC1
_cod_database_code 1550052

loop_
_space_group_symop_operation_xyz
'x, y, z'
'-x, -y, -z'

loop_
_atom_site_type_symbol
_atom_site_label
_atom_site_fract_x
_atom_site_fract_y
_atom_site_fract_z
_atom_site_U_iso_or_equiv
_atom_site_adp_type
_atom_site_calc_flag
_atom_site_refinement_flags_adp
_atom_site_refinement_flags_posn
_atom_site_occupancy
C C11 0.4823(4) -0.3897(3) 0.5736(3) 0.0954(12) Uani d . . 1
H H11A 0.3943 -0.3792 0.5427 0.143 Uiso calc U R 1
H H11B 0.5122 -0.4627 0.5814 0.143 Uiso calc U R 1
H H11C 0.5481 -0.3538 0.5299 0.143 Uiso calc U R 1
C C12 0.4407(2) -0.24452(18) 0.6738(2) 0.0490(6) Uani d . . 1
C C13 0.4462(3) -0.2078(2) 0.7689(2) 0.0580(7) Uani d . . 1
H H13 0.4654 -0.2538 0.8269 0.07 Uiso calc U R 1
C C14 0.4231(3) -0.1028(2) 0.7780(2) 0.0608(7) Uani d . . 1
H H14 0.428 -0.0787 0.8427 0.073 Uiso calc U R 1
C C15 0.3928(2) -0.03161(19) 0.6939(2) 0.0546(7) Uani d . . 1
C C16 0.3844(3) -0.0710(2) 0.5999(2) 0.0618(7) Uani d . . 1
H H16 0.3621 -0.0254 0.5422 0.074 Uiso calc U R 1
C C17 0.4083(3) -0.1768(2) 0.5889(2) 0.0587(7) Uani d . . 1
H H17 0.4023 -0.2015 0.5246 0.07 Uiso calc U R 1
C C18 0.3760(3) 0.0835(2) 0.7037(3) 0.0773(10) Uani d . . 1
H H18A 0.4285 0.0982 0.761 0.093 Uiso calc U R 1
H H18B 0.4132 0.1194 0.641 0.093 Uiso calc U R 1
C C19 0.1981(2) 0.22857(17) 0.72046(18) 0.0432(5) Uani d . . 1
C C110 0.2648(3) 0.39021(19) 0.6897(2) 0.0590(7) Uani d . . 1
H H110 0.3357 0.4323 0.6723 0.071 Uiso calc U R 1
C C111 0.0408(2) 0.37857(16) 0.74127(17) 0.0395(5) Uani d . . 1
C C112 -0.2206(3) 0.40200(19) 0.7691(2) 0.0538(6) Uani d . . 1
H H11D -0.2846 0.4626 0.7799 0.065 Uiso calc U R 1
H H11E -0.2253 0.3544 0.8313 0.065 Uiso calc U R 1
C C113 -0.2689(3) 0.3490(2) 0.6796(2) 0.0602(7) Uani d . . 1
H H11F -0.2782 0.4003 0.6203 0.072 Uiso calc U R 1
H H11G -0.3598 0.3277 0.6988 0.072 Uiso calc U R 1
C C114 -0.1773(3) 0.25377(19) 0.64569(19) 0.0524(6) Uani d . . 1
H H11H -0.2262 0.2235 0.5948 0.063 Uiso calc U R 1
H H11I -0.0953 0.2787 0.6105 0.063 Uiso calc U R 1
C C115 -0.0404(2) 0.20027(16) 0.79891(17) 0.0419(5) Uani d . . 1
H H11J 0.0066 0.1376 0.8326 0.05 Uiso calc U R 1
H H11K -0.0955 0.2356 0.8517 0.05 Uiso calc U R 1
C C116 0.0654(2) 0.26971(15) 0.75264(16) 0.0367(5) Uani d . . 1
C C117 -0.2478(3) 0.1209(2) 0.7770(3) 0.0735(9) Uani d . . 1
H H11L -0.2977 0.1684 0.821 0.11 Uiso calc U R 1
H H11M -0.2131 0.0593 0.8182 0.11 Uiso calc U R 1
H H11N -0.308 0.1025 0.7272 0.11 Uiso calc U R 1
C C21 0.3167(4) 0.0728(2) 1.0190(3) 0.0862(10) Uani d . . 1
H H21A 0.2898 0.087 1.0888 0.129 Uiso calc U R 1
H H21B 0.3645 0.0043 1.0192 0.129 Uiso calc U R 1
H H21C 0.2362 0.0765 0.979 0.129 Uiso calc U R 1
C C22 0.3526(2) 0.24969(17) 0.97191(18) 0.0454(6) Uani d . . 1
C C23 0.4411(3) 0.3211(2) 0.9311(2) 0.0619(7) Uani d . . 1
H H23 0.5294 0.2982 0.9073 0.074 Uiso calc U R 1
C C24 0.3995(3) 0.4260(2) 0.9254(2) 0.0608(7) Uani d . . 1
H H24 0.4599 0.4731 0.897 0.073 Uiso calc U R 1
C C25 0.2696(3) 0.46287(18) 0.96117(18) 0.0459(6) Uani d . . 1
C C26 0.1841(3) 0.3901(2) 1.0027(2) 0.0581(7) Uani d . . 1
H H26 0.0967 0.4129 1.0284 0.07 Uiso calc U R 1
C C27 0.2233(3) 0.2844(2) 1.0077(2) 0.0567(7) Uani d . . 1
H H27 0.1624 0.2371 1.0352 0.068 Uiso calc U R 1
C C28 0.2253(3) 0.57730(18) 0.9593(2) 0.0557(7) Uani d . . 1
H H28A 0.1579 0.5892 1.0155 0.067 Uiso calc U R 1
H H28B 0.3042 0.6139 0.9704 0.067 Uiso calc U R 1
C C29 0.1262(2) 0.72353(15) 0.84561(16) 0.0344(5) Uani d . . 1
C C210 0.1052(3) 0.88027(17) 0.9104(2) 0.0484(6) Uani d . . 1
H H210 0.1184 0.9191 0.9649 0.058 Uiso calc U R 1
C C211 0.0337(2) 0.87712(16) 0.74693(17) 0.0390(5) Uani d . . 1
C C212 -0.0942(3) 0.90628(18) 0.5790(2) 0.0530(6) Uani d . . 1
H H21D -0.0255 0.8672 0.5377 0.064 Uiso calc U R 1
H H21E -0.1263 0.9688 0.5365 0.064 Uiso calc U R 1
C C213 -0.2152(3) 0.84106(19) 0.6042(2) 0.0576(7) Uani d . . 1
H H21F -0.2441 0.8199 0.5398 0.069 Uiso calc U R 1
H H21G -0.2911 0.8854 0.6324 0.069 Uiso calc U R 1
C C214 -0.1910(2) 0.74317(17) 0.67985(19) 0.0451(6) Uani d . . 1
H H21H -0.1807 0.7656 0.7479 0.054 Uiso calc U R 1
H H21I -0.2737 0.7072 0.6839 0.054 Uiso calc U R 1
C C215 0.0626(2) 0.70652(16) 0.66215(16) 0.0365(5) Uani d . . 1
H H21J 0.0811 0.7486 0.598 0.044 Uiso calc U R 1
H H21K 0.1324 0.6477 0.667 0.044 Uiso calc U R 1
C C216 0.0736(2) 0.77028(15) 0.75125(16) 0.0330(4) Uani d . . 1
C C217 -0.0853(3) 0.6213(2) 0.56087(19) 0.0572(7) Uani d . . 1
H H21L -0.1686 0.5875 0.5635 0.086 Uiso calc U R 1
H H21M -0.0077 0.5713 0.5506 0.086 Uiso calc U R 1
H H21N -0.0872 0.6751 0.5046 0.086 Uiso calc U R 1
N N11 0.2320(2) 0.12331(14) 0.72103(18) 0.0545(6) Uani d . . 1
N N12 0.2998(2) 0.28929(15) 0.68792(18) 0.0562(6) Uani d . . 1
N N13 0.1440(2) 0.44037(14) 0.71250(17) 0.0514(5) Uani d . . 1
N N14 -0.0823(2) 0.43509(14) 0.75661(16) 0.0494(5) Uani d . . 1
H H14A -0.0777 0.5006 0.7594 0.059 Uiso calc U R 1
N N15 -0.13299(19) 0.17037(14) 0.72315(15) 0.0454(5) Uani d . . 1
N N21 0.16566(19) 0.61962(13) 0.86095(14) 0.0413(4) Uani d . . 1
N N22 0.1410(2) 0.77899(14) 0.92746(14) 0.0427(5) Uani d . . 1
N N23 0.0537(2) 0.93434(13) 0.82782(16) 0.0473(5) Uani d . . 1
N N24 -0.0280(2) 0.93695(14) 0.66709(16) 0.0499(5) Uani d . . 1
H H24A -0.0277 1.003 0.6693 0.06 Uiso calc U R 1
N N25 -0.07402(18) 0.66735(13) 0.65852(13) 0.0376(4) Uani d . . 1
O O11 0.4711(2) -0.35085(14) 0.67059(17) 0.0725(6) Uani d . . 1
O O21 0.4040(2) 0.14683(13) 0.97493(15) 0.0660(5) Uani d . . 1

loop_
_atom_site_aniso_label
_atom_site_aniso_U_11
_atom_site_aniso_U_22
_atom_site_aniso_U_33
_atom_site_aniso_U_12
_atom_site_aniso_U_13
_atom_site_aniso_U_23
C11 0.097(3) 0.072(2) 0.123(3) -0.0039(19) 0.000(2) -0.047(2)
C12 0.0339(12) 0.0448(13) 0.0677(17) -0.0011(10) -0.0006(11) -0.0055(12)
C13 0.0547(16) 0.0623(17) 0.0532(16) 0.0042(13) 0.0022(12) 0.0009(13)
C14 0.0505(16) 0.0692(18) 0.0638(18) 0.0028(13) 0.0024(13) -0.0236(15)
C15 0.0330(13) 0.0463(14) 0.084(2) 0.0061(11) -0.0041(12) -0.0115(14)
C16 0.0520(16) 0.0586(17) 0.0722(19) 0.0046(13) -0.0192(14) 0.0061(14)
C17 0.0543(16) 0.0615(17) 0.0629(17) -0.0021(13) -0.0156(13) -0.0151(14)
C18 0.0412(15) 0.0500(16) 0.142(3) 0.0053(12) -0.0022(17) -0.0240(17)
C19 0.0420(13) 0.0381(12) 0.0512(14) -0.0041(10) -0.0084(11) -0.0086(10)
C110 0.0508(16) 0.0429(14) 0.086(2) -0.0174(12) 0.0002(14) -0.0065(13)
C111 0.0455(13) 0.0330(11) 0.0409(12) -0.0039(10) -0.0045(10) -0.0067(9)
C112 0.0483(15) 0.0426(13) 0.0681(17) 0.0049(11) 0.0048(12) -0.0075(12)
C113 0.0544(16) 0.0535(15) 0.0717(18) -0.0016(13) -0.0147(14) 0.0022(13)
C114 0.0503(15) 0.0610(16) 0.0493(14) -0.0138(12) -0.0067(12) -0.0110(12)
C115 0.0465(13) 0.0338(11) 0.0435(13) 0.0004(10) 0.0036(10) -0.0017(10)
C116 0.0410(12) 0.0327(11) 0.0370(12) -0.0031(9) -0.0039(9) -0.0056(9)
C117 0.0522(17) 0.0552(16) 0.112(3) -0.0165(13) 0.0180(16) -0.0006(16)
C21 0.095(3) 0.0413(16) 0.120(3) -0.0152(16) 0.010(2) 0.0044(17)
C22 0.0474(14) 0.0376(12) 0.0498(14) -0.0019(10) -0.0045(11) 0.0024(10)
C23 0.0463(15) 0.0504(15) 0.086(2) -0.0024(12) 0.0175(14) -0.0040(14)
C24 0.0558(17) 0.0451(14) 0.080(2) -0.0131(12) 0.0088(14) 0.0058(13)
C25 0.0508(15) 0.0409(12) 0.0444(13) 0.0017(11) -0.0113(11) 0.0037(10)
C26 0.0433(14) 0.0553(16) 0.0708(18) 0.0043(12) 0.0046(13) 0.0051(13)
C27 0.0460(15) 0.0500(15) 0.0713(18) -0.0090(12) 0.0053(13) 0.0087(13)
C28 0.0685(18) 0.0457(14) 0.0521(15) 0.0036(12) -0.0185(13) -0.0014(11)
C29 0.0318(11) 0.0312(10) 0.0408(12) -0.0063(9) 0.0011(9) -0.0049(9)
C210 0.0556(15) 0.0390(13) 0.0539(15) -0.0095(11) -0.0051(12) -0.0151(11)
C211 0.0360(12) 0.0330(11) 0.0481(13) -0.0065(9) -0.0013(10) -0.0023(10)
C212 0.0593(16) 0.0411(13) 0.0565(16) -0.0025(11) -0.0148(12) 0.0105(11)
C213 0.0487(15) 0.0469(14) 0.0770(19) -0.0012(12) -0.0195(13) 0.0013(13)
C214 0.0338(12) 0.0451(13) 0.0569(15) -0.0074(10) -0.0012(11) -0.0036(11)
C215 0.0377(12) 0.0342(11) 0.0373(12) -0.0041(9) 0.0000(9) -0.0030(9)
C216 0.0298(11) 0.0297(10) 0.0395(12) -0.0042(8) -0.0005(9) -0.0025(9)
C217 0.0716(18) 0.0563(15) 0.0482(15) -0.0163(13) -0.0099(13) -0.0139(12)
N11 0.0387(11) 0.0357(10) 0.0894(16) 0.0058(9) -0.0059(11) -0.0147(10)
N12 0.0421(12) 0.0435(12) 0.0848(16) -0.0092(9) -0.0014(11) -0.0104(11)
N13 0.0518(13) 0.0343(10) 0.0697(14) -0.0089(9) -0.0046(11) -0.0077(9)
N14 0.0509(12) 0.0317(10) 0.0658(14) 0.0012(9) -0.0006(10) -0.0117(9)
N15 0.0408(11) 0.0382(10) 0.0583(12) -0.0099(8) 0.0038(9) -0.0073(9)
N21 0.0478(11) 0.0320(9) 0.0427(11) 0.0018(8) -0.0090(9) 0.0020(8)
N22 0.0484(11) 0.0362(10) 0.0453(11) -0.0056(8) -0.0065(9) -0.0093(8)
N23 0.0548(12) 0.0291(9) 0.0597(13) -0.0052(9) -0.0091(10) -0.0077(9)
N24 0.0571(13) 0.0289(9) 0.0635(13) -0.0046(9) -0.0162(10) 0.0040(9)
N25 0.0402(10) 0.0344(9) 0.0395(10) -0.0074(8) -0.0012(8) -0.0070(8)
O11 0.0690(13) 0.0513(11) 0.0970(16) -0.0019(10) 0.0027(11) -0.0140(11)
O21 0.0689(13) 0.0382(9) 0.0876(14) -0.0012(9) 0.0058(10) 0.0014(9)

loop_
_atom_type_symbol
_atom_type_description
_atom_type_scat_dispersion_real
_atom_type_scat_dispersion_imag
_atom_type_scat_source
C C 0.0033 0.0016 'International Tables Vol C Tables 4.2.6.8 and 6.1.1.4'
H H 0.0000 0.0000 'International Tables Vol C Tables 4.2.6.8 and 6.1.1.4'
N N 0.0061 0.0033 'International Tables Vol C Tables 4.2.6.8 and 6.1.1.4'
O O 0.0106 0.0060 'International Tables Vol C Tables 4.2.6.8 and 6.1.1.4'

loop_
_geom_angle_atom_site_label_1
_geom_angle_atom_site_label_2
_geom_angle_atom_site_label_3
_geom_angle
O11 C11 H11A 109.5
O11 C11 H11B 109.5
H11A C11 H11B 109.5
O11 C11 H11C 109.5
H11A C11 H11C 109.5
H11B C11 H11C 109.5
C17 C12 C13 120.0(2)
C17 C12 O11 124.0(2)
C13 C12 O11 116.0(2)
C12 C13 C14 119.7(3)
C12 C13 H13 120.2
C14 C13 H13 120.2
C13 C14 C15 122.1(3)
C13 C14 H14 118.9
C15 C14 H14 118.9
C16 C15 C14 116.9(2)
C16 C15 C18 121.5(3)
C14 C15 C18 121.5(3)
C15 C16 C17 121.9(3)
C15 C16 H16 119.0
C17 C16 H16 119.0
C12 C17 C16 119.3(3)
C12 C17 H17 120.3
C16 C17 H17 120.3
N11 C18 C15 112.4(2)
N11 C18 H18A 109.1
C15 C18 H18A 109.1
N11 C18 H18B 109.1
C15 C18 H18B 109.1
H18A C18 H18B 107.9
N12 C19 N11 115.8(2)
N12 C19 C116 122.8(2)
N11 C19 C116 121.4(2)
N12 C110 N13 129.6(2)
N12 C110 H110 115.2
N13 C110 H110 115.2
N14 C111 N13 112.14(19)
N14 C111 C116 126.3(2)
N13 C111 C116 121.6(2)
N14 C112 C113 116.1(2)
N14 C112 H11D 108.3
C113 C112 H11D 108.3
N14 C112 H11E 108.3
C113 C112 H11E 108.3
H11D C112 H11E 107.4
C112 C113 C114 116.9(2)
C112 C113 H11F 108.1
C114 C113 H11F 108.1
C112 C113 H11G 108.1
C114 C113 H11G 108.1
H11F C113 H11G 107.3
N15 C114 C113 119.3(2)
N15 C114 H11H 107.5
C113 C114 H11H 107.5
N15 C114 H11I 107.5
C113 C114 H11I 107.5
H11H C114 H11I 107.0
N15 C115 C116 114.08(18)
N15 C115 H11J 108.7
C116 C115 H11J 108.7
N15 C115 H11K 108.7
C116 C115 H11K 108.7
H11J C115 H11K 107.6
C111 C116 C19 115.8(2)
C111 C116 C115 122.80(19)
C19 C116 C115 121.41(19)
N15 C117 H11L 109.5
N15 C117 H11M 109.5
H11L C117 H11M 109.5
N15 C117 H11N 109.5
H11L C117 H11N 109.5
H11M C117 H11N 109.5
O21 C21 H21A 109.5
O21 C21 H21B 109.5
H21A C21 H21B 109.5
O21 C21 H21C 109.5
H21A C21 H21C 109.5
H21B C21 H21C 109.5
C27 C22 O21 124.7(2)
C27 C22 C23 119.4(2)
O21 C22 C23 116.0(2)
C24 C23 C22 120.3(2)
C24 C23 H23 119.9
C22 C23 H23 119.9
C23 C24 C25 121.4(2)
C23 C24 H24 119.3
C25 C24 H24 119.3
C26 C25 C24 117.1(2)
C26 C25 C28 121.1(2)
C24 C25 C28 121.7(2)
C25 C26 C27 122.4(2)
C25 C26 H26 118.8
C27 C26 H26 118.8
C22 C27 C26 119.5(2)
C22 C27 H27 120.3
C26 C27 H27 120.3
N21 C28 C25 112.18(19)
N21 C28 H28A 109.2
C25 C28 H28A 109.2
N21 C28 H28B 109.2
C25 C28 H28B 109.2
H28A C28 H28B 107.9
N22 C29 N21 115.35(19)
N22 C29 C216 122.46(18)
N21 C29 C216 122.19(18)
N23 C210 N22 129.8(2)
N23 C210 H210 115.1
N22 C210 H210 115.1
N24 C211 N23 112.00(19)
N24 C211 C216 126.5(2)
N23 C211 C216 121.5(2)
N24 C212 C213 116.0(2)
N24 C212 H21D 108.3
C213 C212 H21D 108.3
N24 C212 H21E 108.3
C213 C212 H21E 108.3
H21D C212 H21E 107.4
C212 C213 C214 117.1(2)
C212 C213 H21F 108.0
C214 C213 H21F 108.0
C212 C213 H21G 108.0
C214 C213 H21G 108.0
H21F C213 H21G 107.3
N25 C214 C213 118.5(2)
N25 C214 H21H 107.7
C213 C214 H21H 107.7
N25 C214 H21I 107.7
C213 C214 H21I 107.7
H21H C214 H21I 107.1
N25 C215 C216 113.34(17)
N25 C215 H21J 108.9
C216 C215 H21J 108.9
N25 C215 H21K 108.9
C216 C215 H21K 108.9
H21J C215 H21K 107.7
C211 C216 C29 116.24(18)
C211 C216 C215 123.16(19)
C29 C216 C215 120.60(18)
N25 C217 H21L 109.5
N25 C217 H21M 109.5
H21L C217 H21M 109.5
N25 C217 H21N 109.5
H21L C217 H21N 109.5
H21M C217 H21N 109.5
C19 N11 C18 119.4(2)
C110 N12 C19 114.5(2)
C110 N13 C111 115.28(19)
C111 N14 C112 130.09(19)
C111 N14 H14A 115.0
C112 N14 H14A 115.0
C114 N15 C117 112.9(2)
C114 N15 C115 114.47(17)
C117 N15 C115 110.0(2)
C29 N21 C28 119.15(18)
C210 N22 C29 114.53(19)
C210 N23 C211 115.28(18)
C211 N24 C212 129.92(19)
C211 N24 H24A 115.0
C212 N24 H24A 115.0
C214 N25 C217 112.27(18)
C214 N25 C215 114.70(16)
C217 N25 C215 110.31(17)
C12 O11 C11 117.7(2)
C22 O21 C21 116.9(2)

loop_
_geom_bond_atom_site_label_1
_geom_bond_atom_site_label_2
_geom_bond_distance
C11 O11 1.397(4)
C11 H11A 0.96
C11 H11B 0.96
C11 H11C 0.96
C12 C17 1.372(4)
C12 C13 1.372(4)
C12 O11 1.385(3)
C13 C14 1.373(4)
C13 H13 0.93
C14 C15 1.385(4)
C14 H14 0.93
C15 C16 1.377(4)
C15 C18 1.502(3)
C16 C17 1.388(4)
C16 H16 0.93
C17 H17 0.93
C18 N11 1.463(3)
C18 H18A 0.97
C18 H18B 0.97
C19 N12 1.355(3)
C19 N11 1.371(3)
C19 C116 1.409(3)
C110 N12 1.321(3)
C110 N13 1.323(3)
C110 H110 0.93
C111 N14 1.359(3)
C111 N13 1.365(3)
C111 C116 1.403(3)
C112 N14 1.455(3)
C112 C113 1.525(4)
C112 H11D 0.97
C112 H11E 0.97
C113 C114 1.536(4)
C113 H11F 0.97
C113 H11G 0.97
C114 N15 1.453(3)
C114 H11H 0.97
C114 H11I 0.97
C115 N15 1.476(3)
C115 C116 1.502(3)
C115 H11J 0.97
C115 H11K 0.97
C117 N15 1.461(3)
C117 H11L 0.96
C117 H11M 0.96
C117 H11N 0.96
C21 O21 1.409(3)
C21 H21A 0.96
C21 H21B 0.96
C21 H21C 0.96
C22 C27 1.371(3)
C22 O21 1.374(3)
C22 C23 1.380(3)
C23 C24 1.376(3)
C23 H23 0.93
C24 C25 1.383(3)
C24 H24 0.93
C25 C26 1.376(3)
C25 C28 1.501(3)
C26 C27 1.382(3)
C26 H26 0.93
C27 H27 0.93
C28 N21 1.468(3)
C28 H28A 0.97
C28 H28B 0.97
C29 N22 1.362(3)
C29 N21 1.362(2)
C29 C216 1.413(3)
C210 N23 1.318(3)
C210 N22 1.325(3)
C210 H210 0.93
C211 N24 1.363(3)
C211 N23 1.377(3)
C211 C216 1.397(3)
C212 N24 1.452(3)
C212 C213 1.526(3)
C212 H21D 0.97
C212 H21E 0.97
C213 C214 1.535(3)
C213 H21F 0.97
C213 H21G 0.97
C214 N25 1.464(3)
C214 H21H 0.97
C214 H21I 0.97
C215 N25 1.480(3)
C215 C216 1.501(3)
C215 H21J 0.97
C215 H21K 0.97
C217 N25 1.467(3)
C217 H21L 0.96
C217 H21M 0.96
C217 H21N 0.96
N14 H14A 0.86
N24 H24A 0.86
